data_4120790
loop_
_publ_author_name
'Nicolas Lassauque'
'Pauline Gualco'
'Sonia Mallet-Ladeira'
'Karinne Miqueu'
'Abderrahmane Amgoune'
'Didier Bourissou'

_publ_section_title
;
 Activation of a \s-SnSn Bond at Copper, Followed by Double Addition to an
 Alkyne
;
_journal_name_full 'Journal of the American Chemical Society'
_journal_page_first 13827
_journal_page_last 13834
_journal_paper_doi 10.1021/ja405516j
_journal_volume 135
_journal_year 2013
_chemical_compound_source 'synthesis as described'
_chemical_formula_moiety 'C40 H40 Cu P2 Sn2, C32 H12 F24 B, 1.5(C H2 Cl2)'
_chemical_formula_sum 'C73.5 H55 B Cl3 Cu F24 P2 Sn2'
_chemical_formula_weight 1874.25
_chemical_name_systematic
;
 ?
;
_space_group_IT_number 2
_symmetry_cell_setting triclinic
_symmetry_Int_Tables_number 2
_symmetry_space_group_name_Hall '-P 1'
_symmetry_space_group_name_H-M 'P -1'
_atom_sites_solution_hydrogens geom
_atom_sites_solution_primary direct
_atom_sites_solution_secondary difmap
_cell_angle_alpha 89.141(3)
_cell_angle_beta 80.629(3)
_cell_angle_gamma 88.954(3)
_cell_formula_units_Z 2
_cell_length_a 13.1739(9)
_cell_length_b 15.1534(11)
_cell_length_c 19.8524(13)
_cell_measurement_reflns_used 9563
_cell_measurement_temperature 193(2)
_cell_measurement_theta_max 28.41
_cell_measurement_theta_min 2.69
_cell_measurement_wavelength 0.71073
_cell_volume 3909.3(5)
_computing_cell_refinement 'APEX2 and SAINT (Bruker, 2008)'
_computing_data_collection 'APEX2 (Bruker, 2008)'
_computing_data_reduction 'SAINT (Bruker, 2008)'
_computing_molecular_graphics 'Ortep-3 for Windows (Farrugia, 1997)'
_computing_publication_material 'WinGX publication routines (Farrugia, 1999)'
_computing_structure_refinement 'SHELXL-97 (Sheldrick, 2008)'
_computing_structure_solution 'SHELXS-97 (Sheldrick, 2008)'
_diffrn_ambient_temperature 193(2)
_diffrn_measured_fraction_theta_full 0.992
_diffrn_measured_fraction_theta_max 0.992
_diffrn_measurement_device_type 'Bruker Kappa APEX II Quazar'
_diffrn_measurement_method 'phi and omega scans'
_diffrn_radiation_monochromator 'multilayer optics'
_diffrn_radiation_probe x-ray
_diffrn_radiation_source 'microfocus sealed tube'
_diffrn_radiation_type MoK\a
_diffrn_radiation_wavelength 0.71073
_diffrn_reflns_av_R_equivalents 0.0298
_diffrn_reflns_av_unetI/netI 0.0203
_diffrn_reflns_limit_h_max 16
_diffrn_reflns_limit_h_min -16
_diffrn_reflns_limit_k_max 18
_diffrn_reflns_limit_k_min -18
_diffrn_reflns_limit_l_max 24
_diffrn_reflns_limit_l_min -24
_diffrn_reflns_number 129686
_diffrn_reflns_theta_full 26.37
_diffrn_reflns_theta_max 26.37
_diffrn_reflns_theta_min 5.13
_diffrn_standards_decay_% 0
_diffrn_standards_interval_count 0
_diffrn_standards_interval_time 0
_diffrn_standards_number 0
_exptl_absorpt_coefficient_mu 1.145
_exptl_absorpt_correction_T_max 0.8380
_exptl_absorpt_correction_T_min 0.7707
_exptl_absorpt_correction_type multi-scan
_exptl_absorpt_process_details '(SADABS; Bruker, 2008)'
_exptl_crystal_colour colourless
_exptl_crystal_density_diffrn 1.592
_exptl_crystal_description block
_exptl_crystal_F_000 1854
_exptl_crystal_size_max 0.24
_exptl_crystal_size_mid 0.22
_exptl_crystal_size_min 0.16
_refine_diff_density_max 1.261
_refine_diff_density_min -1.177
_refine_diff_density_rms 0.071
_refine_ls_extinction_method none
_refine_ls_goodness_of_fit_ref 1.067
_refine_ls_hydrogen_treatment constr
_refine_ls_matrix_type full
_refine_ls_number_parameters 1149
_refine_ls_number_reflns 15857
_refine_ls_number_restraints 515
_refine_ls_restrained_S_all 1.102
_refine_ls_R_factor_all 0.0518
_refine_ls_R_factor_gt 0.0386
_refine_ls_shift/su_max 0.001
_refine_ls_shift/su_mean 0
_refine_ls_structure_factor_coef Fsqd
_refine_ls_weighting_details 'calc w=1/[\s^2^(Fo^2^)+(0.0413P)^2^+6.6888P] where P=(Fo^2^+2Fc^2^)/3'
_refine_ls_weighting_scheme calc
_refine_ls_wR_factor_gt 0.0938
_refine_ls_wR_factor_ref 0.1042
_reflns_number_gt 13174
_reflns_number_total 15857
_reflns_threshold_expression >2sigma(I)
_cod_data_source_file ja405516j_si_002_3.cif
_cod_data_source_block 3
_cod_original_formula_sum 'C73.50 H55 B Cl3 Cu F24 P2 Sn2'
_cod_database_code 4120790

loop_
_symmetry_equiv_pos_as_xyz
'x, y, z'
'-x, -y, -z'

loop_
_atom_site_label
_atom_site_type_symbol
_atom_site_fract_x
_atom_site_fract_y
_atom_site_fract_z
_atom_site_U_iso_or_equiv
_atom_site_adp_type
_atom_site_occupancy
_atom_site_symmetry_multiplicity
_atom_site_calc_flag
_atom_site_refinement_flags
_atom_site_disorder_assembly
_atom_site_disorder_group
C1 C 0.1420(4) 0.9573(3) 0.4296(3) 0.0658(12) Uani 1 1 d . . .
H1A H 0.1099 0.9747 0.3901 0.099 Uiso 1 1 calc R . .
H1B H 0.2123 0.9798 0.4235 0.099 Uiso 1 1 calc R . .
H1C H 0.1019 0.9821 0.4711 0.099 Uiso 1 1 calc R . .
C2 C 0.1775(3) 0.7786(3) 0.53834(19) 0.0565(10) Uani 1 1 d . . .
H2A H 0.2491 0.792 0.5415 0.085 Uiso 1 1 calc R . .
H2B H 0.1663 0.7152 0.5459 0.085 Uiso 1 1 calc R . .
H2C H 0.1313 0.8117 0.5731 0.085 Uiso 1 1 calc R . .
C3 C -0.0104(3) 0.7747(2) 0.44057(17) 0.0381(7) Uani 1 1 d . . .
C4 C -0.0806(3) 0.7855(3) 0.50030(19) 0.0504(9) Uani 1 1 d . . .
H4 H -0.0583 0.8097 0.5392 0.06 Uiso 1 1 calc R . .
C5 C -0.1816(3) 0.7620(3) 0.5042(2) 0.0536(10) Uani 1 1 d . . .
H5 H -0.2279 0.7686 0.5459 0.064 Uiso 1 1 calc R . .
C6 C -0.2160(3) 0.7289(3) 0.4480(2) 0.0486(9) Uani 1 1 d . . .
H6 H -0.286 0.7129 0.4508 0.058 Uiso 1 1 calc R . .
C7 C -0.1486(3) 0.7188(2) 0.38750(19) 0.0411(8) Uani 1 1 d . . .
H7 H -0.1723 0.697 0.3483 0.049 Uiso 1 1 calc R . .
C8 C -0.0459(2) 0.7408(2) 0.38418(16) 0.0338(7) Uani 1 1 d . . .
C9 C 0.0115(3) 0.8131(2) 0.24632(16) 0.0345(7) Uani 1 1 d . . .
C10 C 0.0609(4) 0.8935(2) 0.2447(2) 0.0544(10) Uani 1 1 d . . .
H10 H 0.1099 0.9031 0.274 0.065 Uiso 1 1 calc R . .
C11 C 0.0383(5) 0.9601(3) 0.1999(3) 0.0728(14) Uani 1 1 d . . .
H11 H 0.0714 1.0154 0.1989 0.087 Uiso 1 1 calc R . .
C12 C -0.0318(4) 0.9457(3) 0.1573(2) 0.0679(13) Uani 1 1 d . . .
H12 H -0.0459 0.9908 0.1262 0.082 Uiso 1 1 calc R . .
C13 C -0.0815(3) 0.8669(3) 0.1593(2) 0.0563(11) Uani 1 1 d . . .
H13 H -0.1305 0.8577 0.1301 0.068 Uiso 1 1 calc R . .
C14 C -0.0603(3) 0.8009(3) 0.20405(18) 0.0424(8) Uani 1 1 d . . .
H14 H -0.0955 0.7466 0.2057 0.051 Uiso 1 1 calc R . .
C15 C 0.0197(2) 0.6235(2) 0.27006(17) 0.0339(7) Uani 1 1 d . . .
C16 C -0.0128(3) 0.5526(2) 0.3135(2) 0.0427(8) Uani 1 1 d . . .
H16 H -0.0297 0.5614 0.3613 0.051 Uiso 1 1 calc R . .
C17 C -0.0206(3) 0.4690(2) 0.2867(3) 0.0559(11) Uani 1 1 d . . .
H17 H -0.0426 0.421 0.3166 0.067 Uiso 1 1 calc R . .
C18 C 0.0031(3) 0.4551(3) 0.2179(3) 0.0568(11) Uani 1 1 d . . .
H18 H -0.0026 0.3978 0.2002 0.068 Uiso 1 1 calc R . .
C19 C 0.0354(3) 0.5245(3) 0.1742(2) 0.0527(10) Uani 1 1 d . . .
H19 H 0.0516 0.5149 0.1264 0.063 Uiso 1 1 calc R . .
C20 C 0.0442(3) 0.6082(2) 0.19995(19) 0.0406(8) Uani 1 1 d . . .
H20 H 0.067 0.6556 0.1697 0.049 Uiso 1 1 calc R . .
C21 C 0.2883(3) 0.6837(2) 0.15214(17) 0.0393(8) Uani 1 1 d . D .
C22 C 0.2445(3) 0.7612(3) 0.1313(2) 0.0509(9) Uani 1 1 d . . .
H22 H 0.2398 0.812 0.1592 0.061 Uiso 1 1 calc R . .
C23 C 0.2073(4) 0.7648(4) 0.0694(2) 0.0724(15) Uani 1 1 d . . .
H23 H 0.1752 0.8172 0.0556 0.087 Uiso 1 1 calc R . .
C24 C 0.2175(4) 0.6924(5) 0.0290(2) 0.0863(18) Uani 1 1 d . . .
H24 H 0.1919 0.6948 -0.0131 0.104 Uiso 1 1 calc R . .
C25 C 0.2631(4) 0.6171(4) 0.0473(2) 0.0818(16) Uani 1 1 d . . .
H25 H 0.2704 0.5678 0.0179 0.098 Uiso 1 1 calc R . .
C26 C 0.2991(3) 0.6119(3) 0.1092(2) 0.0570(11) Uani 1 1 d . . .
H26 H 0.3312 0.559 0.1221 0.068 Uiso 1 1 calc R . .
C33 C 0.4495(3) 0.7319(2) 0.22775(18) 0.0390(8) Uani 1 1 d . D .
C34 C 0.5165(3) 0.7359(3) 0.1660(2) 0.0504(9) Uani 1 1 d . . .
H34 H 0.4969 0.7128 0.1258 0.06 Uiso 1 1 calc R . .
C35 C 0.6118(3) 0.7736(3) 0.1633(2) 0.0626(12) Uani 1 1 d . . .
H35 H 0.657 0.7781 0.121 0.075 Uiso 1 1 calc R . .
C36 C 0.6410(3) 0.8045(3) 0.2215(3) 0.0696(13) Uani 1 1 d . . .
H36 H 0.707 0.8297 0.2194 0.084 Uiso 1 1 calc R . .
C37 C 0.5752(3) 0.7996(3) 0.2836(2) 0.0629(12) Uani 1 1 d . . .
H37 H 0.5967 0.8208 0.3237 0.076 Uiso 1 1 calc R . .
C38 C 0.4776(3) 0.7635(3) 0.2874(2) 0.0459(9) Uani 1 1 d . . .
C39 C 0.4129(4) 0.8767(4) 0.4332(3) 0.0882(19) Uani 1 1 d . . .
H39A H 0.368 0.8826 0.4775 0.132 Uiso 1 1 calc R . .
H39B H 0.4049 0.9292 0.405 0.132 Uiso 1 1 calc R . .
H39C H 0.4846 0.8709 0.4403 0.132 Uiso 1 1 calc R . .
C40 C 0.3987(4) 0.6452(4) 0.4395(3) 0.0821(16) Uani 1 1 d . . .
H40A H 0.3954 0.5933 0.4112 0.123 Uiso 1 1 calc R . .
H40B H 0.3462 0.6412 0.4804 0.123 Uiso 1 1 calc R . .
H40C H 0.4669 0.6479 0.4529 0.123 Uiso 1 1 calc R . .
C41 C 0.7079(2) 0.1753(2) 0.27717(15) 0.0282(6) Uani 1 1 d . B .
C42 C 0.7544(2) 0.0988(2) 0.29853(15) 0.0300(6) Uani 1 1 d . . .
H42 H 0.821 0.0821 0.2759 0.036 Uiso 1 1 calc R . .
C44 C 0.6092(2) 0.0672(2) 0.38600(16) 0.0337(7) Uani 1 1 d . . .
H44 H 0.5768 0.0315 0.4228 0.04 Uiso 1 1 calc R . .
C45 C 0.5605(2) 0.1416(2) 0.36490(17) 0.0352(7) Uani 1 1 d . . .
C46 C 0.6085(2) 0.1942(2) 0.31186(16) 0.0341(7) Uani 1 1 d . . .
H46 H 0.5728 0.2449 0.2985 0.041 Uiso 1 1 calc R . .
C43 C 0.7064(2) 0.0462(2) 0.35204(15) 0.0302(6) Uani 1 1 d D A .
C47 C 0.7628(3) -0.0330(2) 0.37310(18) 0.0407(8) Uani 1 1 d DU . .
F1 F 0.7742(10) -0.0961(8) 0.3280(6) 0.061(3) Uani 0.52 1 d PDU A 1
F2 F 0.8611(7) -0.0141(11) 0.3781(6) 0.070(3) Uani 0.52 1 d PDU A 1
F3 F 0.7268(8) -0.0656(8) 0.4344(4) 0.078(3) Uani 0.52 1 d PDU A 1
F1' F 0.7978(12) -0.0849(9) 0.3210(7) 0.066(4) Uani 0.48 1 d PDU A 2
F2' F 0.8402(9) -0.0148(11) 0.4022(6) 0.076(4) Uani 0.48 1 d PDU A 2
F3' F 0.6971(8) -0.0849(7) 0.4150(5) 0.063(3) Uani 0.48 1 d PDU A 2
C48 C 0.4543(3) 0.1678(3) 0.3996(2) 0.0488(9) Uani 1 1 d . . .
C49 C 0.7438(2) 0.3420(2) 0.22565(16) 0.0292(6) Uani 1 1 d . B .
C50 C 0.7189(2) 0.3797(2) 0.28988(16) 0.0324(7) Uani 1 1 d . . .
H50 H 0.7083 0.3419 0.329 0.039 Uiso 1 1 calc R . .
C51 C 0.7090(2) 0.4703(2) 0.29908(17) 0.0360(7) Uani 1 1 d . . .
C52 C 0.7261(3) 0.5278(2) 0.24389(18) 0.0378(7) Uani 1 1 d . . .
H52 H 0.7188 0.5898 0.2499 0.045 Uiso 1 1 calc R . .
C53 C 0.7543(3) 0.4925(2) 0.17953(17) 0.0356(7) Uani 1 1 d . . .
C54 C 0.7618(2) 0.4018(2) 0.17099(16) 0.0332(7) Uani 1 1 d . . .
H54 H 0.78 0.3795 0.1261 0.04 Uiso 1 1 calc R . .
C55 C 0.6777(3) 0.5047(3) 0.3696(2) 0.0497(9) Uani 1 1 d . . .
C56 C 0.7733(3) 0.5521(2) 0.1181(2) 0.0480(9) Uani 1 1 d . . .
C57 C 0.6984(2) 0.2052(2) 0.15003(16) 0.0318(7) Uani 1 1 d . B .
C58 C 0.6134(3) 0.2511(2) 0.13223(18) 0.0386(7) Uani 1 1 d . . .
H58 H 0.593 0.3058 0.1536 0.046 Uiso 1 1 calc R . .
C59 C 0.5578(3) 0.2192(3) 0.0841(2) 0.0488(9) Uani 1 1 d D B .
C63 C 0.4659(4) 0.2692(4) 0.0692(3) 0.0724(14) Uani 1 1 d D . .
F13 F 0.4652(7) 0.3546(6) 0.0855(5) 0.101(2) Uani 0.54 1 d PDU B 1
F14 F 0.3812(7) 0.2397(7) 0.1093(6) 0.113(4) Uani 0.54 1 d PDU B 1
F15 F 0.4499(11) 0.2684(9) 0.0065(5) 0.109(3) Uani 0.54 1 d PDU B 1
F13' F 0.4911(9) 0.3513(7) 0.0464(6) 0.113(3) Uani 0.46 1 d PDU B 2
F14' F 0.3921(10) 0.2834(9) 0.1190(7) 0.111(3) Uani 0.46 1 d PDU B 2
F15' F 0.4282(11) 0.2348(9) 0.0179(6) 0.098(4) Uani 0.46 1 d PDU B 2
C60 C 0.5844(3) 0.1400(3) 0.0525(2) 0.0538(10) Uani 1 1 d . . .
H60 H 0.5466 0.1185 0.0195 0.065 Uiso 1 1 calc R B .
C62 C 0.7224(3) 0.1247(2) 0.11724(18) 0.0399(8) Uani 1 1 d . . .
H62 H 0.779 0.0907 0.1281 0.048 Uiso 1 1 calc R B .
C61 C 0.6668(3) 0.0926(3) 0.0695(2) 0.0499(9) Uani 1 1 d D B .
C64 C 0.6990(5) 0.0057(3) 0.0365(3) 0.0744(14) Uani 1 1 d D . .
F16 F 0.7466(7) -0.0475(5) 0.0746(5) 0.090(3) Uani 0.59 1 d PDU B 1
F17 F 0.6162(6) -0.0416(4) 0.0283(5) 0.106(2) Uani 0.59 1 d PDU B 1
F18 F 0.7559(10) 0.0131(6) -0.0230(4) 0.124(4) Uani 0.59 1 d PDU B 1
F16' F 0.6993(14) -0.0593(9) 0.0761(8) 0.128(5) Uani 0.41 1 d PDU B 2
F17' F 0.6516(14) -0.0090(9) -0.0154(7) 0.135(4) Uani 0.41 1 d PDU B 2
F18' F 0.7975(9) 0.0091(10) 0.0068(8) 0.122(5) Uani 0.41 1 d PDU B 2
C65 C 0.8836(2) 0.22128(19) 0.19298(15) 0.0279(6) Uani 1 1 d . B .
C66 C 0.9368(3) 0.2232(2) 0.12633(17) 0.0366(7) Uani 1 1 d . B .
H66 H 0.8986 0.2266 0.0896 0.044 Uiso 1 1 calc R . .
C67 C 1.0437(3) 0.2202(3) 0.11154(18) 0.0450(9) Uani 1 1 d D . .
C71 C 1.0904(8) 0.2149(9) 0.0364(5) 0.082(3) Uani 0.6 1 d PDU C 1
F19 F 1.0614(8) 0.2881(7) 0.0043(4) 0.119(3) Uani 0.6 1 d PDU C 1
F20 F 1.0619(5) 0.1455(6) 0.0052(3) 0.116(2) Uani 0.6 1 d PDU C 1
F21 F 1.1917(7) 0.2171(9) 0.0272(7) 0.104(3) Uani 0.6 1 d PDU C 1
C71' C 1.1001(12) 0.2401(11) 0.0406(7) 0.079(3) Uani 0.4 1 d PDU C 2
F19' F 1.1420(11) 0.3204(7) 0.0318(5) 0.129(3) Uani 0.4 1 d PDU C 2
F20' F 1.0408(9) 0.2329(13) -0.0050(5) 0.111(4) Uani 0.4 1 d PDU C 2
F21' F 1.1799(11) 0.1867(11) 0.0250(10) 0.100(4) Uani 0.4 1 d PDU C 2
C68 C 1.1028(3) 0.2137(2) 0.16259(18) 0.0414(8) Uani 1 1 d . C .
H68 H 1.1758 0.2108 0.1523 0.05 Uiso 1 1 calc R . .
C69 C 1.0522(3) 0.2114(2) 0.22944(17) 0.0341(7) Uani 1 1 d . . .
C70 C 0.9456(2) 0.2164(2) 0.24391(16) 0.0306(6) Uani 1 1 d . B .
H70 H 0.9133 0.2164 0.2903 0.037 Uiso 1 1 calc R . .
C72 C 1.1111(3) 0.2029(3) 0.2874(2) 0.0494(9) Uani 1 1 d . C .
B1 B 0.7590(3) 0.2357(2) 0.21165(17) 0.0293(7) Uani 1 1 d . . .
F4 F 0.38898(19) 0.1788(2) 0.35667(15) 0.0887(10) Uani 1 1 d . . .
F5 F 0.4127(2) 0.1081(2) 0.44441(16) 0.0897(10) Uani 1 1 d . . .
F6 F 0.4536(2) 0.2419(2) 0.4321(2) 0.1035(12) Uani 1 1 d . . .
F7 F 0.7509(2) 0.4945(2) 0.40756(13) 0.0848(9) Uani 1 1 d . . .
F8 F 0.5953(2) 0.46407(19) 0.40314(13) 0.0781(8) Uani 1 1 d . . .
F9 F 0.6531(2) 0.59062(16) 0.37065(14) 0.0737(8) Uani 1 1 d . . .
F10 F 0.8070(2) 0.63151(15) 0.13249(13) 0.0656(7) Uani 1 1 d . . .
F11 F 0.6887(2) 0.56696(18) 0.09079(14) 0.0755(8) Uani 1 1 d . . .
F12 F 0.8433(2) 0.51936(16) 0.06847(12) 0.0711(7) Uani 1 1 d . . .
F22 F 1.0888(2) 0.26772(18) 0.33256(13) 0.0691(7) Uani 1 1 d . . .
F23 F 1.0885(3) 0.12968(18) 0.32416(16) 0.0851(9) Uani 1 1 d . . .
F24 F 1.2120(2) 0.2036(3) 0.26819(16) 0.0921(10) Uani 1 1 d . . .
P1 P 0.04608(6) 0.72885(5) 0.30526(4) 0.02988(17) Uani 1 1 d . . .
Cu1 Cu 0.21175(3) 0.73899(3) 0.322868(19) 0.03185(9) Uani 1 1 d . D .
Sn1 Sn 0.146412(19) 0.815829(16) 0.438354(11) 0.03847(7) Uani 1 1 d . . .
Sn2 Sn 0.371439(19) 0.761739(18) 0.382621(13) 0.04370(8) Uani 1 1 d . . .
P2 P 0.32488(6) 0.68014(6) 0.23631(4) 0.03251(18) Uani 1 1 d D . .
C27 C 0.3493(6) 0.5636(3) 0.2491(4) 0.0401(17) Uani 0.52 1 d PGDU D 1
C28 C 0.4482(5) 0.5302(5) 0.2494(6) 0.0519(19) Uani 0.52 1 d PGDU D 1
H28 H 0.5045 0.5692 0.2454 0.062 Uiso 0.52 1 calc PR D 1
C29 C 0.4645(5) 0.4398(6) 0.2557(5) 0.068(2) Uani 0.52 1 d PGDU D 1
H29 H 0.5321 0.417 0.2559 0.081 Uiso 0.52 1 calc PR D 1
C30 C 0.3820(6) 0.3827(4) 0.2615(4) 0.069(2) Uani 0.52 1 d PGDU D 1
H30 H 0.3932 0.3209 0.2658 0.082 Uiso 0.52 1 calc PR D 1
C31 C 0.2831(5) 0.4161(4) 0.2612(4) 0.074(2) Uani 0.52 1 d PGDU D 1
H31 H 0.2267 0.3772 0.2652 0.089 Uiso 0.52 1 calc PR D 1
C32 C 0.2668(5) 0.5066(4) 0.2549(4) 0.0586(18) Uani 0.52 1 d PGDU D 1
H32 H 0.1992 0.5294 0.2547 0.07 Uiso 0.52 1 calc PR D 1
C27' C 0.3475(7) 0.5660(4) 0.2572(5) 0.0407(18) Uani 0.48 1 d PGDU D 2
C28' C 0.4416(6) 0.5233(6) 0.2371(5) 0.0487(18) Uani 0.48 1 d PGDU D 2
H28' H 0.4974 0.5545 0.2118 0.058 Uiso 0.48 1 calc PR D 2
C29' C 0.4540(5) 0.4348(6) 0.2540(5) 0.064(2) Uani 0.48 1 d PGDU D 2
H29' H 0.5183 0.4056 0.2402 0.077 Uiso 0.48 1 calc PR D 2
C30' C 0.3723(7) 0.3891(4) 0.2910(5) 0.074(2) Uani 0.48 1 d PGDU D 2
H30' H 0.3808 0.3286 0.3025 0.088 Uiso 0.48 1 calc PR D 2
C31' C 0.2782(5) 0.4318(4) 0.3111(4) 0.070(2) Uani 0.48 1 d PGDU D 2
H31' H 0.2224 0.4006 0.3364 0.085 Uiso 0.48 1 calc PR D 2
C32' C 0.2658(5) 0.5203(4) 0.2942(4) 0.0544(19) Uani 0.48 1 d PGDU D 2
H32' H 0.2015 0.5495 0.308 0.065 Uiso 0.48 1 calc PR D 2
Cl1 Cl 0.3052(3) 0.9584(4) 0.2380(4) 0.167(2) Uani 0.53 1 d PDU E 1
C73 C 0.4218(11) 0.9755(13) 0.1880(8) 0.123(4) Uani 0.53 1 d PDU E 1
H73A H 0.4111 1.0052 0.1449 0.147 Uiso 0.53 1 calc PR E 1
H73B H 0.4564 0.9179 0.1764 0.147 Uiso 0.53 1 calc PR E 1
Cl2 Cl 0.4989(4) 1.0390(4) 0.2286(2) 0.1529(18) Uani 0.53 1 d PDU E 1
Cl1' Cl 0.3432(5) 0.9753(3) 0.2836(2) 0.1311(17) Uani 0.47 1 d PDU F 2
C73' C 0.4372(13) 0.9927(16) 0.2138(7) 0.126(4) Uani 0.47 1 d PDU F 2
H73C H 0.4884 0.9436 0.2096 0.151 Uiso 0.47 1 calc PR F 2
H73D H 0.4732 1.0484 0.2189 0.151 Uiso 0.47 1 calc PR F 2
Cl2' Cl 0.3774(6) 0.9987(5) 0.1409(2) 0.192(3) Uani 0.47 1 d PDU F 2
Cl4 Cl 0.3305(12) 0.4387(10) 0.4319(7) 0.1385(19) Uani 0.165(3) 1 d PDU G -1
C74 C 0.197(2) 0.460(2) 0.426(3) 0.1385(19) Uani 0.165(3) 1 d PD G -1
H74A H 0.1827 0.437 0.3821 0.166 Uiso 0.165(3) 1 calc PR G -1
H74B H 0.1533 0.4286 0.4634 0.166 Uiso 0.165(3) 1 calc PR G -1
Cl3 Cl 0.1688(14) 0.5652(11) 0.4300(9) 0.1385(19) Uani 0.165(3) 1 d PD G -1
Cl4' Cl -0.1100(8) 0.4516(6) 0.5324(5) 0.1385(19) Uani 0.335(3) 1 d PD G -2
C74' C 0.0196(13) 0.4557(16) 0.4885(12) 0.1385(19) Uani 0.335(3) 1 d PD G -2
H74C H 0.0614 0.408 0.5056 0.166 Uiso 0.335(3) 1 calc PR G -2
H74D H 0.021 0.4472 0.439 0.166 Uiso 0.335(3) 1 calc PR G -2
Cl3' Cl 0.0671(7) 0.5519(7) 0.5016(4) 0.1385(19) Uani 0.335(3) 1 d PD G -2

loop_
_atom_site_aniso_label
_atom_site_aniso_U_11
_atom_site_aniso_U_22
_atom_site_aniso_U_33
_atom_site_aniso_U_23
_atom_site_aniso_U_13
_atom_site_aniso_U_12
C1 0.084(3) 0.043(2) 0.068(3) -0.011(2) -0.007(2) 0.002(2)
C2 0.057(2) 0.080(3) 0.0342(19) -0.0046(19) -0.0115(17) -0.004(2)
C3 0.0384(18) 0.0409(19) 0.0333(16) -0.0018(14) -0.0017(14) 0.0072(15)
C4 0.049(2) 0.062(2) 0.0372(19) -0.0042(17) -0.0005(16) 0.0118(19)
C5 0.041(2) 0.068(3) 0.045(2) -0.0001(19) 0.0098(17) 0.0115(19)
C6 0.0303(18) 0.053(2) 0.058(2) 0.0040(18) 0.0051(16) 0.0084(16)
C7 0.0342(18) 0.0417(19) 0.0463(19) 0.0011(15) -0.0039(15) 0.0050(15)
C8 0.0307(16) 0.0341(17) 0.0341(16) 0.0051(13) 0.0010(13) 0.0040(13)
C9 0.0378(18) 0.0318(16) 0.0311(16) -0.0012(13) 0.0022(13) 0.0075(13)
C10 0.077(3) 0.036(2) 0.051(2) -0.0012(17) -0.012(2) -0.0026(19)
C11 0.109(4) 0.034(2) 0.072(3) 0.007(2) -0.004(3) -0.001(2)
C12 0.087(3) 0.059(3) 0.052(2) 0.019(2) 0.000(2) 0.025(3)
C13 0.053(2) 0.070(3) 0.044(2) 0.0099(19) -0.0039(18) 0.018(2)
C14 0.0368(19) 0.048(2) 0.0401(18) 0.0044(15) -0.0021(15) 0.0080(16)
C15 0.0236(15) 0.0316(16) 0.0467(18) -0.0024(14) -0.0071(13) 0.0040(12)
C16 0.0351(18) 0.0344(18) 0.058(2) 0.0037(16) -0.0070(16) 0.0037(14)
C17 0.040(2) 0.0315(19) 0.096(3) 0.007(2) -0.011(2) 0.0006(16)
C18 0.037(2) 0.034(2) 0.100(4) -0.017(2) -0.011(2) -0.0010(16)
C19 0.042(2) 0.049(2) 0.067(3) -0.022(2) -0.0059(18) 0.0017(17)
C20 0.0327(18) 0.0386(18) 0.050(2) -0.0097(15) -0.0058(15) 0.0010(14)
C21 0.0319(17) 0.051(2) 0.0340(17) -0.0039(15) -0.0020(13) 0.0025(15)
C22 0.050(2) 0.053(2) 0.045(2) 0.0126(17) 0.0040(17) 0.0019(18)
C23 0.064(3) 0.094(4) 0.054(3) 0.032(3) 0.001(2) 0.015(3)
C24 0.082(4) 0.139(5) 0.038(2) 0.007(3) -0.014(2) 0.019(4)
C25 0.084(4) 0.114(5) 0.051(3) -0.032(3) -0.023(3) 0.018(3)
C26 0.056(2) 0.069(3) 0.049(2) -0.019(2) -0.0160(19) 0.013(2)
C33 0.0309(17) 0.0377(18) 0.0466(19) -0.0047(15) 0.0000(14) -0.0042(14)
C34 0.043(2) 0.054(2) 0.050(2) -0.0070(18) 0.0056(17) -0.0086(17)
C35 0.044(2) 0.070(3) 0.067(3) -0.006(2) 0.015(2) -0.013(2)
C36 0.039(2) 0.078(3) 0.086(3) -0.013(3) 0.010(2) -0.025(2)
C37 0.043(2) 0.074(3) 0.071(3) -0.018(2) -0.003(2) -0.021(2)
C38 0.0317(18) 0.053(2) 0.052(2) -0.0083(17) -0.0002(15) -0.0093(16)
C39 0.065(3) 0.113(4) 0.085(4) -0.054(3) -0.001(3) -0.035(3)
C40 0.072(3) 0.101(4) 0.073(3) 0.024(3) -0.014(3) 0.023(3)
C41 0.0255(15) 0.0298(15) 0.0288(14) -0.0023(12) -0.0026(12) -0.0029(12)
C42 0.0277(15) 0.0297(15) 0.0309(15) -0.0032(12) 0.0002(12) 0.0000(12)
C44 0.0345(17) 0.0342(17) 0.0306(15) 0.0023(13) 0.0001(13) -0.0067(13)
C45 0.0257(16) 0.0394(18) 0.0384(17) -0.0022(14) 0.0009(13) -0.0005(13)
C46 0.0277(16) 0.0348(17) 0.0380(17) 0.0036(13) -0.0008(13) 0.0032(13)
C43 0.0322(16) 0.0266(15) 0.0309(15) -0.0016(12) -0.0022(12) -0.0032(12)
C47 0.044(2) 0.0364(18) 0.0397(18) 0.0048(14) -0.0025(15) 0.0000(15)
F1 0.069(6) 0.037(4) 0.084(7) -0.018(5) -0.033(5) 0.012(4)
F2 0.055(4) 0.068(4) 0.094(7) 0.027(5) -0.036(4) 0.000(3)
F3 0.086(7) 0.081(6) 0.055(4) 0.037(4) 0.016(4) 0.035(4)
F1' 0.083(7) 0.047(5) 0.057(4) 0.002(3) 0.024(4) 0.027(5)
F2' 0.101(7) 0.052(4) 0.090(8) 0.004(6) -0.066(6) 0.006(5)
F3' 0.057(5) 0.050(4) 0.071(6) 0.037(4) 0.014(4) 0.011(3)
C48 0.036(2) 0.054(2) 0.051(2) 0.0086(18) 0.0099(17) 0.0042(17)
C49 0.0221(14) 0.0312(16) 0.0341(15) -0.0003(12) -0.0040(12) 0.0003(12)
C50 0.0278(16) 0.0350(17) 0.0340(16) 0.0012(13) -0.0040(12) 0.0004(13)
C51 0.0302(16) 0.0384(18) 0.0387(17) -0.0057(14) -0.0027(13) 0.0004(14)
C52 0.0371(18) 0.0285(16) 0.0476(19) -0.0054(14) -0.0062(15) 0.0018(13)
C53 0.0351(17) 0.0329(17) 0.0386(17) 0.0031(13) -0.0060(14) -0.0018(13)
C54 0.0307(16) 0.0344(17) 0.0342(16) 0.0000(13) -0.0042(13) -0.0001(13)
C55 0.054(2) 0.046(2) 0.046(2) -0.0091(17) 0.0023(18) -0.0024(18)
C56 0.063(3) 0.0326(18) 0.050(2) 0.0049(16) -0.0114(19) -0.0033(17)
C57 0.0301(16) 0.0329(16) 0.0314(15) 0.0040(12) -0.0017(12) -0.0049(13)
C58 0.0294(17) 0.0449(19) 0.0410(18) 0.0007(15) -0.0041(14) -0.0031(14)
C59 0.0337(19) 0.066(3) 0.049(2) 0.0025(19) -0.0121(16) -0.0053(17)
C63 0.047(3) 0.101(4) 0.075(3) -0.001(3) -0.029(2) 0.006(3)
F13 0.083(5) 0.112(5) 0.121(6) -0.019(5) -0.065(5) 0.045(4)
F14 0.037(3) 0.163(10) 0.135(6) 0.017(6) -0.005(4) 0.014(5)
F15 0.112(7) 0.146(8) 0.079(4) 0.007(5) -0.045(4) 0.037(6)
F13' 0.092(6) 0.112(5) 0.144(7) 0.025(6) -0.052(6) 0.030(4)
F14' 0.074(5) 0.155(9) 0.106(5) -0.018(6) -0.022(4) 0.051(6)
F15' 0.085(6) 0.124(9) 0.105(6) -0.011(6) -0.075(5) 0.015(5)
C60 0.051(2) 0.066(3) 0.049(2) -0.0045(19) -0.0194(18) -0.018(2)
C62 0.0422(19) 0.0350(18) 0.0439(19) 0.0006(14) -0.0106(15) -0.0044(15)
C61 0.055(2) 0.047(2) 0.050(2) -0.0058(17) -0.0133(18) -0.0119(18)
C64 0.098(4) 0.059(3) 0.071(3) -0.022(3) -0.026(3) -0.012(3)
F16 0.120(6) 0.050(4) 0.113(5) -0.034(4) -0.062(5) 0.022(4)
F17 0.115(5) 0.058(3) 0.162(7) -0.033(4) -0.068(5) -0.021(3)
F18 0.202(10) 0.074(4) 0.078(5) -0.030(4) 0.034(6) -0.013(6)
F16' 0.190(13) 0.048(5) 0.138(9) 0.000(6) -0.002(9) -0.020(8)
F17' 0.180(11) 0.115(9) 0.127(9) -0.079(7) -0.074(8) 0.011(8)
F18' 0.136(9) 0.079(6) 0.139(10) -0.063(8) 0.020(8) -0.003(6)
C65 0.0292(15) 0.0228(14) 0.0308(15) 0.0013(11) -0.0020(12) -0.0007(12)
C66 0.0317(17) 0.0456(19) 0.0320(16) 0.0009(14) -0.0047(13) 0.0054(14)
C67 0.0336(18) 0.060(2) 0.0372(18) 0.0021(16) 0.0050(14) 0.0072(16)
C71 0.046(4) 0.155(6) 0.042(4) 0.006(4) 0.005(4) 0.012(5)
F19 0.105(5) 0.174(7) 0.060(4) 0.060(5) 0.031(4) 0.022(5)
F20 0.097(4) 0.198(7) 0.047(3) -0.051(4) 0.009(3) -0.004(4)
F21 0.044(3) 0.191(9) 0.068(4) 0.000(6) 0.018(3) -0.006(4)
C71' 0.046(5) 0.142(7) 0.043(5) 0.004(6) 0.011(4) 0.003(5)
F19' 0.166(8) 0.133(6) 0.072(5) 0.028(5) 0.032(6) -0.046(6)
F20' 0.071(5) 0.218(10) 0.040(4) -0.007(7) 0.006(3) -0.011(7)
F21' 0.075(7) 0.129(8) 0.076(6) -0.026(6) 0.045(5) 0.025(6)
C68 0.0258(16) 0.048(2) 0.048(2) 0.0027(16) -0.0006(14) 0.0040(14)
C69 0.0338(17) 0.0289(16) 0.0412(17) 0.0030(13) -0.0106(14) -0.0022(13)
C70 0.0328(16) 0.0293(15) 0.0287(15) 0.0020(12) -0.0016(12) -0.0039(12)
C72 0.041(2) 0.052(2) 0.059(2) 0.0044(19) -0.0212(18) -0.0056(17)
B1 0.0277(17) 0.0295(17) 0.0294(16) 0.0013(13) -0.0008(13) 0.0012(14)
F4 0.0337(13) 0.150(3) 0.0786(19) 0.0125(19) -0.0016(13) 0.0191(15)
F5 0.0517(15) 0.097(2) 0.101(2) 0.0432(18) 0.0387(15) 0.0144(14)
F6 0.0591(17) 0.092(2) 0.143(3) -0.057(2) 0.0365(18) 0.0029(15)
F7 0.088(2) 0.121(3) 0.0481(14) -0.0322(15) -0.0206(14) 0.0205(18)
F8 0.088(2) 0.0759(18) 0.0578(15) -0.0175(13) 0.0297(14) -0.0199(15)
F9 0.098(2) 0.0494(14) 0.0657(16) -0.0216(12) 0.0111(14) 0.0068(14)
F10 0.099(2) 0.0369(12) 0.0616(15) 0.0092(10) -0.0136(14) -0.0187(12)
F11 0.0864(19) 0.0710(17) 0.0776(18) 0.0296(14) -0.0413(15) -0.0077(14)
F12 0.103(2) 0.0531(14) 0.0474(13) 0.0112(11) 0.0148(13) -0.0029(14)
F22 0.0852(19) 0.0715(17) 0.0589(15) -0.0079(13) -0.0349(14) -0.0057(14)
F23 0.117(2) 0.0627(16) 0.092(2) 0.0332(15) -0.0658(19) -0.0182(16)
F24 0.0410(15) 0.157(3) 0.085(2) -0.002(2) -0.0278(14) 0.0008(17)
P1 0.0286(4) 0.0295(4) 0.0310(4) -0.0016(3) -0.0034(3) 0.0020(3)
Cu1 0.0287(2) 0.0338(2) 0.0325(2) -0.00436(15) -0.00280(15) -0.00178(15)
Sn1 0.04214(14) 0.04088(14) 0.03199(12) -0.00796(9) -0.00413(9) -0.00062(10)
Sn2 0.03471(13) 0.05731(16) 0.04010(13) -0.01081(11) -0.00731(10) -0.00902(11)
P2 0.0290(4) 0.0329(4) 0.0352(4) -0.0052(3) -0.0032(3) -0.0027(3)
C27 0.031(3) 0.037(3) 0.055(3) -0.002(3) -0.016(3) 0.003(3)
C28 0.035(3) 0.046(3) 0.079(4) -0.018(3) -0.021(3) 0.005(3)
C29 0.050(3) 0.050(3) 0.108(4) -0.012(4) -0.027(4) 0.011(3)
C30 0.056(4) 0.045(3) 0.108(5) 0.010(4) -0.023(4) 0.011(3)
C31 0.051(3) 0.044(3) 0.126(5) 0.016(4) -0.013(4) -0.002(3)
C32 0.035(3) 0.043(3) 0.098(5) 0.009(4) -0.011(4) 0.001(3)
C27' 0.030(3) 0.034(3) 0.062(4) -0.007(3) -0.018(3) 0.001(3)
C28' 0.035(3) 0.044(3) 0.071(4) -0.020(3) -0.019(3) 0.002(3)
C29' 0.043(3) 0.049(4) 0.106(4) -0.011(4) -0.029(3) 0.013(3)
C30' 0.058(4) 0.046(3) 0.120(5) 0.009(4) -0.023(4) 0.011(3)
C31' 0.049(4) 0.045(4) 0.117(5) 0.018(4) -0.015(4) -0.002(3)
C32' 0.036(3) 0.040(3) 0.088(5) 0.009(4) -0.013(4) 0.000(3)
Cl1 0.079(2) 0.147(4) 0.264(7) -0.059(4) 0.017(3) -0.028(2)
C73 0.111(7) 0.154(10) 0.113(9) -0.002(8) -0.043(6) -0.055(7)
Cl2 0.153(4) 0.183(4) 0.126(3) -0.020(3) -0.022(3) -0.089(3)
Cl1' 0.190(5) 0.114(3) 0.081(2) 0.004(2) -0.004(3) 0.031(3)
C73' 0.113(8) 0.150(10) 0.122(8) -0.019(9) -0.032(6) -0.066(7)
Cl2' 0.245(7) 0.261(7) 0.086(3) 0.050(4) -0.060(3) -0.143(6)
Cl4 0.159(4) 0.148(3) 0.123(4) 0.011(3) -0.070(3) 0.003(3)
C74 0.159(4) 0.148(3) 0.123(4) 0.011(3) -0.070(3) 0.003(3)
Cl3 0.159(4) 0.148(3) 0.123(4) 0.011(3) -0.070(3) 0.003(3)
Cl4' 0.159(4) 0.148(3) 0.123(4) 0.011(3) -0.070(3) 0.003(3)
C74' 0.159(4) 0.148(3) 0.123(4) 0.011(3) -0.070(3) 0.003(3)
Cl3' 0.159(4) 0.148(3) 0.123(4) 0.011(3) -0.070(3) 0.003(3)

loop_
_atom_type_symbol
_atom_type_description
_atom_type_scat_dispersion_real
_atom_type_scat_dispersion_imag
_atom_type_scat_source
C C 0.0033 0.0016 'International Tables Vol C Tables 4.2.6.8 and 6.1.1.4'
H H 0 0 'International Tables Vol C Tables 4.2.6.8 and 6.1.1.4'
B B 0.0013 0.0007 'International Tables Vol C Tables 4.2.6.8 and 6.1.1.4'
F F 0.0171 0.0103 'International Tables Vol C Tables 4.2.6.8 and 6.1.1.4'
P P 0.1023 0.0942 'International Tables Vol C Tables 4.2.6.8 and 6.1.1.4'
Cu Cu 0.3201 1.2651 'International Tables Vol C Tables 4.2.6.8 and 6.1.1.4'
Sn Sn -0.6537 1.4246 'International Tables Vol C Tables 4.2.6.8 and 6.1.1.4'
Cl Cl 0.1484 0.1585 'International Tables Vol C Tables 4.2.6.8 and 6.1.1.4'

loop_
_geom_angle_atom_site_label_1
_geom_angle_atom_site_label_2
_geom_angle_atom_site_label_3
_geom_angle
Sn1 C1 H1A 109.5
Sn1 C1 H1B 109.5
H1A C1 H1B 109.5
Sn1 C1 H1C 109.5
H1A C1 H1C 109.5
H1B C1 H1C 109.5
Sn1 C2 H2A 109.5
Sn1 C2 H2B 109.5
H2A C2 H2B 109.5
Sn1 C2 H2C 109.5
H2A C2 H2C 109.5
H2B C2 H2C 109.5
C8 C3 C4 118.0(3)
C8 C3 Sn1 123.2(2)
C4 C3 Sn1 118.8(3)
C5 C4 C3 121.3(4)
C5 C4 H4 119.4
C3 C4 H4 119.4
C4 C5 C6 120.3(3)
C4 C5 H5 119.9
C6 C5 H5 119.9
C5 C6 C7 119.9(4)
C5 C6 H6 120.1
C7 C6 H6 120.1
C6 C7 C8 119.7(4)
C6 C7 H7 120.1
C8 C7 H7 120.1
C3 C8 C7 120.9(3)
C3 C8 P1 117.8(2)
C7 C8 P1 121.3(3)
C14 C9 C10 119.2(3)
C14 C9 P1 123.5(3)
C10 C9 P1 117.2(3)
C9 C10 C11 119.7(4)
C9 C10 H10 120.2
C11 C10 H10 120.2
C12 C11 C10 120.0(4)
C12 C11 H11 120
C10 C11 H11 120
C13 C12 C11 120.5(4)
C13 C12 H12 119.8
C11 C12 H12 119.8
C12 C13 C14 119.9(4)
C12 C13 H13 120.1
C14 C13 H13 120.1
C9 C14 C13 120.7(4)
C9 C14 H14 119.7
C13 C14 H14 119.7
C16 C15 C20 118.6(3)
C16 C15 P1 120.1(3)
C20 C15 P1 120.8(3)
C17 C16 C15 120.0(4)
C17 C16 H16 120
C15 C16 H16 120
C18 C17 C16 120.9(4)
C18 C17 H17 119.6
C16 C17 H17 119.6
C17 C18 C19 119.9(4)
C17 C18 H18 120.1
C19 C18 H18 120.1
C18 C19 C20 120.1(4)
C18 C19 H19 119.9
C20 C19 H19 119.9
C19 C20 C15 120.6(4)
C19 C20 H20 119.7
C15 C20 H20 119.7
C26 C21 C22 119.1(4)
C26 C21 P2 122.8(3)
C22 C21 P2 118.1(3)
C21 C22 C23 120.1(4)
C21 C22 H22 120
C23 C22 H22 120
C24 C23 C22 119.2(5)
C24 C23 H23 120.4
C22 C23 H23 120.4
C25 C24 C23 121.5(5)
C25 C24 H24 119.2
C23 C24 H24 119.2
C24 C25 C26 120.0(5)
C24 C25 H25 120
C26 C25 H25 120
C21 C26 C25 119.9(4)
C21 C26 H26 120
C25 C26 H26 120
C34 C33 C38 121.1(3)
C34 C33 P2 122.4(3)
C38 C33 P2 116.4(3)
C35 C34 C33 119.6(4)
C35 C34 H34 120.2
C33 C34 H34 120.2
C36 C35 C34 120.1(4)
C36 C35 H35 120
C34 C35 H35 120
C35 C36 C37 120.7(4)
C35 C36 H36 119.7
C37 C36 H36 119.7
C36 C37 C38 120.4(4)
C36 C37 H37 119.8
C38 C37 H37 119.8
C33 C38 C37 118.1(4)
C33 C38 Sn2 121.1(2)
C37 C38 Sn2 120.8(3)
Sn2 C39 H39A 109.5
Sn2 C39 H39B 109.5
H39A C39 H39B 109.5
Sn2 C39 H39C 109.5
H39A C39 H39C 109.5
H39B C39 H39C 109.5
Sn2 C40 H40A 109.5
Sn2 C40 H40B 109.5
H40A C40 H40B 109.5
Sn2 C40 H40C 109.5
H40A C40 H40C 109.5
H40B C40 H40C 109.5
C42 C41 C46 115.6(3)
C42 C41 B1 123.4(3)
C46 C41 B1 120.8(3)
C43 C42 C41 122.0(3)
C43 C42 H42 119
C41 C42 H42 119
C45 C44 C43 118.0(3)
C45 C44 H44 121
C43 C44 H44 121
C44 C45 C46 120.9(3)
C44 C45 C48 120.5(3)
C46 C45 C48 118.5(3)
C45 C46 C41 122.3(3)
C45 C46 H46 118.8
C41 C46 H46 118.8
C44 C43 C42 121.1(3)
C44 C43 C47 120.2(3)
C42 C43 C47 118.7(3)
F2' C47 F1 118.0(10)
F2' C47 F3 82.3(8)
F1 C47 F3 110.1(8)
F2' C47 F1' 106.9(10)
F3 C47 F1' 121.8(9)
F1 C47 F2 102.5(9)
F3 C47 F2 102.8(7)
F1' C47 F2 88.8(10)
F2' C47 F3' 109.7(8)
F1 C47 F3' 88.8(9)
F1' C47 F3' 103.7(8)
F2 C47 F3' 128.0(7)
F2' C47 C43 113.9(8)
F1 C47 C43 113.6(7)
F3 C47 C43 115.2(6)
F1' C47 C43 112.4(8)
F2 C47 C43 111.4(7)
F3' C47 C43 109.7(6)
F6 C48 F4 106.1(4)
F6 C48 F5 107.0(4)
F4 C48 F5 105.4(4)
F6 C48 C45 112.2(3)
F4 C48 C45 112.8(3)
F5 C48 C45 112.9(3)
C50 C49 C54 115.3(3)
C50 C49 B1 124.8(3)
C54 C49 B1 119.8(3)
C51 C50 C49 122.6(3)
C51 C50 H50 118.7
C49 C50 H50 118.7
C52 C51 C50 120.7(3)
C52 C51 C55 120.3(3)
C50 C51 C55 118.9(3)
C51 C52 C53 118.0(3)
C51 C52 H52 121
C53 C52 H52 121
C52 C53 C54 120.6(3)
C52 C53 C56 120.0(3)
C54 C53 C56 119.4(3)
C53 C54 C49 122.7(3)
C53 C54 H54 118.6
C49 C54 H54 118.6
F7 C55 F8 106.3(4)
F7 C55 F9 106.3(3)
F8 C55 F9 105.8(3)
F7 C55 C51 112.6(3)
F8 C55 C51 112.2(3)
F9 C55 C51 113.1(3)
F12 C56 F11 106.1(3)
F12 C56 F10 106.4(3)
F11 C56 F10 106.3(3)
F12 C56 C53 112.7(3)
F11 C56 C53 112.2(3)
F10 C56 C53 112.5(3)
C62 C57 C58 115.6(3)
C62 C57 B1 120.7(3)
C58 C57 B1 123.3(3)
C59 C58 C57 121.9(3)
C59 C58 H58 119
C57 C58 H58 119
C60 C59 C58 120.8(4)
C60 C59 C63 119.7(4)
C58 C59 C63 119.5(4)
F14' C63 F15 121.6(10)
F14' C63 F15' 109.2(10)
F14' C63 F13 71.3(8)
F15 C63 F13 105.3(8)
F15' C63 F13 126.8(8)
F15 C63 F14 108.2(9)
F15' C63 F14 86.3(9)
F13 C63 F14 102.4(8)
F14' C63 F13' 102.7(9)
F15 C63 F13' 76.9(8)
F15' C63 F13' 103.1(9)
F14 C63 F13' 130.5(9)
F14' C63 C59 117.7(8)
F15 C63 C59 116.3(8)
F15' C63 C59 111.8(8)
F13 C63 C59 113.8(5)
F14 C63 C59 109.9(7)
F13' C63 C59 110.9(6)
C59 C60 C61 118.8(4)
C59 C60 H60 120.6
C61 C60 H60 120.6
C61 C62 C57 122.5(3)
C61 C62 H62 118.7
C57 C62 H62 118.7
C60 C61 C62 120.4(4)
C60 C61 C64 120.9(4)
C62 C61 C64 118.7(4)
F16' C64 F18 125.2(11)
F16' C64 F17' 113.2(11)
F18 C64 F17' 65.1(9)
F18 C64 F16 108.3(9)
F17' C64 F16 132.0(8)
F16' C64 F18' 102.3(12)
F17' C64 F18' 102.5(10)
F16 C64 F18' 76.3(10)
F16' C64 F17 74.6(9)
F18 C64 F17 107.1(7)
F17' C64 F17 45.8(8)
F16 C64 F17 102.3(6)
F18' C64 F17 136.0(7)
F16' C64 C61 116.0(9)
F18 C64 C61 113.9(6)
F17' C64 C61 111.9(7)
F16 C64 C61 113.5(5)
F18' C64 C61 109.5(7)
F17 C64 C61 110.9(6)
C66 C65 C70 115.1(3)
C66 C65 B1 123.0(3)
C70 C65 B1 121.5(3)
C67 C66 C65 122.4(3)
C67 C66 H66 118.8
C65 C66 H66 118.8
C68 C67 C66 121.3(3)
C68 C67 C71' 116.5(7)
C66 C67 C71' 121.4(7)
C68 C67 C71 122.1(5)
C66 C67 C71 116.2(5)
F21 C71 F20 109.1(10)
F21 C71 F19 105.0(11)
F20 C71 F19 108.0(9)
F21 C71 C67 111.9(9)
F20 C71 C67 114.1(8)
F19 C71 C67 108.3(9)
F20' C71' F21' 108.7(16)
F20' C71' F19' 106.7(13)
F21' C71' F19' 102.9(14)
F20' C71' C67 111.8(12)
F21' C71' C67 110.8(13)
F19' C71' C67 115.4(11)
C67 C68 C69 117.7(3)
C67 C68 H68 121.1
C69 C68 H68 121.1
C68 C69 C70 120.7(3)
C68 C69 C72 120.7(3)
C70 C69 C72 118.6(3)
C69 C70 C65 122.8(3)
C69 C70 H70 118.6
C65 C70 H70 118.6
F24 C72 F23 107.5(3)
F24 C72 F22 106.2(3)
F23 C72 F22 104.0(3)
F24 C72 C69 113.7(3)
F23 C72 C69 112.3(3)
F22 C72 C69 112.5(3)
C65 B1 C41 112.5(2)
C65 B1 C49 104.2(2)
C41 B1 C49 112.7(2)
C65 B1 C57 112.8(3)
C41 B1 C57 103.7(2)
C49 B1 C57 111.2(3)
C15 P1 C9 106.26(15)
C15 P1 C8 106.10(15)
C9 P1 C8 106.42(14)
C15 P1 Cu1 112.66(10)
C9 P1 Cu1 112.66(12)
C8 P1 Cu1 112.23(11)
P2 Cu1 P1 112.23(3)
P2 Cu1 Sn1 158.52(3)
P1 Cu1 Sn1 89.25(2)
P2 Cu1 Sn2 85.74(3)
P1 Cu1 Sn2 161.49(3)
Sn1 Cu1 Sn2 72.829(13)
C1 Sn1 C2 109.24(19)
C1 Sn1 C3 105.53(17)
C2 Sn1 C3 103.32(15)
C1 Sn1 Cu1 113.04(13)
C2 Sn1 Cu1 127.99(12)
C3 Sn1 Cu1 93.27(9)
C1 Sn1 Sn2 105.07(14)
C2 Sn1 Sn2 87.30(12)
C3 Sn1 Sn2 141.92(9)
Cu1 Sn1 Sn2 53.727(11)
C40 Sn2 C39 110.3(3)
C40 Sn2 C38 109.30(19)
C39 Sn2 C38 102.86(18)
C40 Sn2 Cu1 109.37(17)
C39 Sn2 Cu1 128.65(18)
C38 Sn2 Cu1 93.39(10)
C40 Sn2 Sn1 104.52(15)
C39 Sn2 Sn1 85.76(15)
C38 Sn2 Sn1 139.19(11)
Cu1 Sn2 Sn1 53.445(11)
C27' P2 C21 107.6(3)
C27 P2 C21 102.7(3)
C27' P2 C33 105.5(3)
C27 P2 C33 105.6(3)
C21 P2 C33 106.31(17)
C27' P2 Cu1 108.2(3)
C27 P2 Cu1 112.6(3)
C21 P2 Cu1 116.98(11)
C33 P2 Cu1 111.64(12)
C28 C27 C32 120
C28 C27 P2 121.7(4)
C32 C27 P2 118.3(4)
C29 C28 C27 120
C29 C28 H28 120
C27 C28 H28 120
C30 C29 C28 120
C30 C29 H29 120
C28 C29 H29 120
C29 C30 C31 120
C29 C30 H30 120
C31 C30 H30 120
C32 C31 C30 120
C32 C31 H31 120
C30 C31 H31 120
C31 C32 C27 120
C31 C32 H32 120
C27 C32 H32 120
C28' C27' C32' 120
C28' C27' P2 122.6(5)
C32' C27' P2 117.4(5)
C29' C28' C27' 120
C29' C28' H28' 120
C27' C28' H28' 120
C28' C29' C30' 120
C28' C29' H29' 120
C30' C29' H29' 120
C31' C30' C29' 120
C31' C30' H30' 120
C29' C30' H30' 120
C30' C31' C32' 120
C30' C31' H31' 120
C32' C31' H31' 120
C31' C32' C27' 120
C31' C32' H32' 120
C27' C32' H32' 120
Cl1 C73 Cl2 111.4(9)
Cl1 C73 H73A 109.3
Cl2 C73 H73A 109.3
Cl1 C73 H73B 109.3
Cl2 C73 H73B 109.3
H73A C73 H73B 108
Cl1' C73' Cl2' 107.9(9)
Cl1' C73' H73C 110.1
Cl2' C73' H73C 110.1
Cl1' C73' H73D 110.1
Cl2' C73' H73D 110.1
H73C C73' H73D 108.4
Cl3 C74 Cl4 112(2)
Cl3 C74 H74A 109.2
Cl4 C74 H74A 109.2
Cl3 C74 H74B 109.2
Cl4 C74 H74B 109.2
H74A C74 H74B 107.9
Cl3' C74' Cl4' 108.8(12)
Cl3' C74' H74C 109.9
Cl4' C74' H74C 109.9
Cl3' C74' H74D 109.9
Cl4' C74' H74D 109.9
H74C C74' H74D 108.3

loop_
_geom_bond_atom_site_label_1
_geom_bond_atom_site_label_2
_geom_bond_distance
C1 Sn1 2.149(4)
C1 H1A 0.98
C1 H1B 0.98
C1 H1C 0.98
C2 Sn1 2.156(4)
C2 H2A 0.98
C2 H2B 0.98
C2 H2C 0.98
C3 C8 1.390(5)
C3 C4 1.390(5)
C3 Sn1 2.162(4)
C4 C5 1.374(6)
C4 H4 0.95
C5 C6 1.376(6)
C5 H5 0.95
C6 C7 1.381(5)
C6 H6 0.95
C7 C8 1.391(5)
C7 H7 0.95
C8 P1 1.827(3)
C9 C14 1.379(5)
C9 C10 1.390(5)
C9 P1 1.820(3)
C10 C11 1.396(6)
C10 H10 0.95
C11 C12 1.371(8)
C11 H11 0.95
C12 C13 1.369(7)
C12 H12 0.95
C13 C14 1.383(5)
C13 H13 0.95
C14 H14 0.95
C15 C16 1.396(5)
C15 C20 1.398(5)
C15 P1 1.814(3)
C16 C17 1.393(5)
C16 H16 0.95
C17 C18 1.371(7)
C17 H17 0.95
C18 C19 1.381(6)
C18 H18 0.95
C19 C20 1.390(5)
C19 H19 0.95
C20 H20 0.95
C21 C26 1.384(5)
C21 C22 1.386(5)
C21 P2 1.813(4)
C22 C23 1.396(6)
C22 H22 0.95
C23 C24 1.361(8)
C23 H23 0.95
C24 C25 1.352(8)
C24 H24 0.95
C25 C26 1.388(6)
C25 H25 0.95
C26 H26 0.95
C33 C34 1.391(5)
C33 C38 1.392(5)
C33 P2 1.814(3)
C34 C35 1.381(6)
C34 H34 0.95
C35 C36 1.367(7)
C35 H35 0.95
C36 C37 1.389(6)
C36 H36 0.95
C37 C38 1.396(5)
C37 H37 0.95
C38 Sn2 2.161(4)
C39 Sn2 2.147(5)
C39 H39A 0.98
C39 H39B 0.98
C39 H39C 0.98
C40 Sn2 2.137(5)
C40 H40A 0.98
C40 H40B 0.98
C40 H40C 0.98
C41 C42 1.393(4)
C41 C46 1.404(4)
C41 B1 1.639(4)
C42 C43 1.392(4)
C42 H42 0.95
C44 C45 1.380(5)
C44 C43 1.381(4)
C44 H44 0.95
C45 C46 1.386(4)
C45 C48 1.505(5)
C46 H46 0.95
C43 C47 1.491(5)
C47 F2' 1.287(10)
C47 F1 1.309(9)
C47 F3 1.323(8)
C47 F1' 1.325(10)
C47 F2 1.351(9)
C47 F3' 1.352(8)
C48 F6 1.303(5)
C48 F4 1.314(5)
C48 F5 1.320(4)
C49 C50 1.393(4)
C49 C54 1.396(4)
C49 B1 1.642(5)
C50 C51 1.389(5)
C50 H50 0.95
C51 C52 1.382(5)
C51 C55 1.492(5)
C52 C53 1.384(5)
C52 H52 0.95
C53 C54 1.387(5)
C53 C56 1.498(5)
C54 H54 0.95
C55 F7 1.323(5)
C55 F8 1.334(5)
C55 F9 1.335(5)
C56 F12 1.330(5)
C56 F11 1.331(5)
C56 F10 1.340(4)
C57 C62 1.397(5)
C57 C58 1.399(5)
C57 B1 1.642(5)
C58 C59 1.392(5)
C58 H58 0.95
C59 C60 1.375(6)
C59 C63 1.486(6)
C63 F14' 1.287(11)
C63 F15 1.296(10)
C63 F15' 1.321(10)
C63 F13 1.337(9)
C63 F14 1.341(9)
C63 F13' 1.345(11)
C60 C61 1.376(6)
C60 H60 0.95
C62 C61 1.387(5)
C62 H62 0.95
C61 C64 1.502(6)
C64 F16' 1.252(12)
C64 F18 1.296(9)
C64 F17' 1.312(10)
C64 F16 1.317(9)
C64 F18' 1.337(12)
C64 F17 1.349(8)
C65 C66 1.393(4)
C65 C70 1.400(4)
C65 B1 1.634(4)
C66 C67 1.392(5)
C66 H66 0.95
C67 C68 1.376(5)
C67 C71' 1.510(12)
C67 C71 1.520(9)
C71 F21 1.318(11)
C71 F20 1.321(13)
C71 F19 1.351(13)
C71' F20' 1.296(16)
C71' F21' 1.313(15)
C71' F19' 1.342(16)
C68 C69 1.385(5)
C68 H68 0.95
C69 C70 1.388(4)
C69 C72 1.492(5)
C70 H70 0.95
C72 F24 1.321(5)
C72 F23 1.330(5)
C72 F22 1.337(5)
P1 Cu1 2.2741(9)
Cu1 P2 2.2655(9)
Cu1 Sn1 2.5988(5)
Cu1 Sn2 2.6083(5)
Sn1 Sn2 3.0910(4)
P2 C27' 1.803(6)
P2 C27 1.811(6)
C27 C28 1.39
C27 C32 1.39
C28 C29 1.39
C28 H28 0.95
C29 C30 1.39
C29 H29 0.95
C30 C31 1.39
C30 H30 0.95
C31 C32 1.39
C31 H31 0.95
C32 H32 0.95
C27' C28' 1.39
C27' C32' 1.39
C28' C29' 1.39
C28' H28' 0.95
C29' C30' 1.39
C29' H29' 0.95
C30' C31' 1.39
C30' H30' 0.95
C31' C32' 1.39
C31' H31' 0.95
C32' H32' 0.95
Cl1 C73 1.710(14)
C73 Cl2 1.712(12)
C73 H73A 0.99
C73 H73B 0.99
Cl1' C73' 1.723(14)
C73' Cl2' 1.757(14)
C73' H73C 0.99
C73' H73D 0.99
Cl4 C74 1.80(2)
C74 Cl3 1.63(3)
C74 H74A 0.99
C74 H74B 0.99
Cl4' C74' 1.787(10)
C74' Cl3' 1.64(2)
C74' H74C 0.99
C74' H74D 0.99
